data_4083904
loop_
_publ_author_name
'Thompson, Samuel J.'
'Dong, Guangbin'

_publ_section_title
;
 Alkylation of Rhodium Porphyrins Using Ammonium and Quinolinium Salts
;
_journal_issue 14
_journal_name_full Organometallics
_journal_page_first 3757
_journal_paper_doi 10.1021/om500438s
_journal_volume 33
_journal_year 2014
_chemical_formula_moiety 'C44 H28 N4, Rh, C3 H7'
_chemical_formula_sum 'C47 H35 N4 Rh'
_chemical_formula_weight 758.70
_chemical_name_systematic
; 
 ? 
;
_space_group_IT_number 14
_symmetry_cell_setting monoclinic
_symmetry_space_group_name_Hall '-P 2yn'
_symmetry_space_group_name_H-M 'P 1 21/n 1'
_atom_sites_solution_hydrogens geom
_atom_sites_solution_primary direct
_atom_sites_solution_secondary difmap
_audit_creation_method SHELXL-97
_cell_angle_alpha 90.00
_cell_angle_beta 95.864(3)
_cell_angle_gamma 90.00
_cell_formula_units_Z 4
_cell_length_a 9.9873(5)
_cell_length_b 16.2797(8)
_cell_length_c 21.6289(11)
_cell_measurement_reflns_used 8316
_cell_measurement_temperature 100(2)
_cell_measurement_theta_max 27.5
_cell_measurement_theta_min 3.0
_cell_volume 3498.2(3)
_computing_cell_refinement 'CrystalClear (Rigaku Inc., 2008)'
_computing_data_collection 'CrystalClear (Rigaku Inc., 2008)'
_computing_data_reduction 'CrystalClear (Rigaku Inc., 2008)'
_computing_molecular_graphics 'XP SHELXTL/PC, Siemens Analytical'
_computing_publication_material 'XP SHELXTL/PC, Siemens Analytical'
_computing_structure_refinement 'XL SHELXTL/PC, Siemens Analytical'
_computing_structure_solution
;

SIR97 - Altomare A., Burla M.C., Camalli M., Cascarano G.L., Giacovazzo C., 
Guagliardi A., Moliterni A.G.G., Polidori G.,Spagna R.
;
_diffrn_ambient_temperature 100(2)
_diffrn_measured_fraction_theta_full 0.999
_diffrn_measured_fraction_theta_max 0.999
_diffrn_measurement_device_type 'Rigaku SCX-Mini with Mercury CCD 2'
_diffrn_measurement_method \w-scans
_diffrn_radiation_monochromator graphite
_diffrn_radiation_source 'fine-focus sealed tube'
_diffrn_radiation_type MoK\a
_diffrn_radiation_wavelength 0.71073
_diffrn_reflns_av_R_equivalents 0.0578
_diffrn_reflns_av_sigmaI/netI 0.0380
_diffrn_reflns_limit_h_max 12
_diffrn_reflns_limit_h_min -12
_diffrn_reflns_limit_k_max 21
_diffrn_reflns_limit_k_min -21
_diffrn_reflns_limit_l_max 28
_diffrn_reflns_limit_l_min -28
_diffrn_reflns_number 46916
_diffrn_reflns_theta_full 27.50
_diffrn_reflns_theta_max 27.50
_diffrn_reflns_theta_min 3.10
_exptl_absorpt_coefficient_mu 0.529
_exptl_absorpt_correction_T_max 1.00
_exptl_absorpt_correction_T_min 0.809
_exptl_absorpt_correction_type multi-scan
_exptl_absorpt_process_details
;
Abscor. T. Higashi (2001). The Rigaku Corporation, Tokyo, Japan.
;
_exptl_crystal_colour red
_exptl_crystal_density_diffrn 1.441
_exptl_crystal_density_method 'not measured'
_exptl_crystal_description prisms
_exptl_crystal_F_000 1560
_exptl_crystal_size_max 0.18
_exptl_crystal_size_mid 0.12
_exptl_crystal_size_min 0.10
_refine_diff_density_max 0.476
_refine_diff_density_min -0.520
_refine_diff_density_rms 0.072
_refine_ls_extinction_method none
_refine_ls_goodness_of_fit_ref 1.009
_refine_ls_hydrogen_treatment constr
_refine_ls_matrix_type full
_refine_ls_number_parameters 470
_refine_ls_number_reflns 8013
_refine_ls_number_restraints 0
_refine_ls_restrained_S_all 1.009
_refine_ls_R_factor_all 0.0439
_refine_ls_R_factor_gt 0.0332
_refine_ls_shift/su_max 0.001
_refine_ls_shift/su_mean 0.000
_refine_ls_structure_factor_coef Fsqd
_refine_ls_weighting_details 'calc w=1/[\s^2^(Fo^2^)+(0.0335P)^2^+3.9275P] where P=(Fo^2^+2Fc^2^)/3'
_refine_ls_weighting_scheme calc
_refine_ls_wR_factor_gt 0.0765
_refine_ls_wR_factor_ref 0.0815
_reflns_number_gt 6798
_reflns_number_total 8013
_reflns_threshold_expression >2sigma(I)
_cod_data_source_file om500438s_si_001.cif
_cod_data_source_block 820
_cod_depositor_comments
;
The following automatic conversions were performed:

'_symmetry_cell_setting' value 'Monoclinic' changed to 'monoclinic'
according to
/usr/data/users/saulius/crontab/automatic-downloads/rss-feeds/ACS/lib/dictionaries/cif_core.dic
dictionary named 'cif_core.dic' version 2.4.2 from 2011-04-26.

Automatic conversion script
Id: cif_fix_values 2281 2013-09-26 08:29:07Z andrius 

 Adding full bibliography for 4083903--4083907.cif.

The following automatic conversions were performed:

'_exptl_absorpt_correction_type' value 'multi-scans' was replaced
with the value 'multi-scan' as specified in the replacement file
'src/cod-tools/trunk/data/replacement-values/replacement_values.lst'.

Automatic conversion script
Id: cif_fix_values 5376 2017-05-30 11:51:03Z andrius 
;
_cod_original_sg_symbol_H-M P21/n
_cod_database_code 4083904

loop_
_symmetry_equiv_pos_as_xyz
'x, y, z'
'-x+1/2, y+1/2, -z+1/2'
'-x, -y, -z'
'x-1/2, -y-1/2, z-1/2'

loop_
_atom_site_label
_atom_site_type_symbol
_atom_site_fract_x
_atom_site_fract_y
_atom_site_fract_z
_atom_site_U_iso_or_equiv
_atom_site_adp_type
_atom_site_occupancy
_atom_site_symmetry_multiplicity
_atom_site_calc_flag
_atom_site_refinement_flags
C1 C 0.8121(2) 0.93871(14) 0.02766(10) 0.0174(4) Uani 1 1 d .
C2 C 0.7899(2) 0.93204(14) -0.03923(10) 0.0204(5) Uani 1 1 d .
H2 H 0.7494 0.9723 -0.0669 0.025 Uiso 1 1 calc R
C3 C 0.8373(2) 0.85820(14) -0.05511(10) 0.0201(5) Uani 1 1 d .
H3 H 0.8384 0.8374 -0.0961 0.024 Uiso 1 1 calc R
C4 C 0.8860(2) 0.81678(14) 0.00168(10) 0.0169(4) Uani 1 1 d .
C5 C 0.9434(2) 0.73829(14) 0.00504(10) 0.0164(4) Uani 1 1 d .
C6 C 0.9913(2) 0.69837(14) 0.05989(10) 0.0162(4) Uani 1 1 d .
C7 C 1.0482(2) 0.61682(14) 0.06289(10) 0.0193(5) Uani 1 1 d .
H7 H 1.0628 0.5827 0.0286 0.023 Uiso 1 1 calc R
C8 C 1.0770(2) 0.59806(14) 0.12364(10) 0.0199(5) Uani 1 1 d .
H8 H 1.1147 0.5480 0.1399 0.024 Uiso 1 1 calc R
C9 C 1.0399(2) 0.66818(13) 0.15937(10) 0.0169(4) Uani 1 1 d .
C10 C 1.0521(2) 0.67190(13) 0.22400(10) 0.0163(4) Uani 1 1 d .
C11 C 1.0175(2) 0.74038(14) 0.25847(10) 0.0166(4) Uani 1 1 d .
C12 C 1.0292(2) 0.74432(14) 0.32532(10) 0.0195(5) Uani 1 1 d .
H12 H 1.0590 0.7015 0.3532 0.023 Uiso 1 1 calc R
C13 C 0.9898(2) 0.82045(14) 0.34105(10) 0.0191(5) Uani 1 1 d .
H13 H 0.9863 0.8408 0.3820 0.023 Uiso 1 1 calc R
C14 C 0.9543(2) 0.86489(14) 0.28419(10) 0.0167(4) Uani 1 1 d .
C15 C 0.9107(2) 0.94676(13) 0.28065(10) 0.0162(4) Uani 1 1 d .
C16 C 0.8696(2) 0.98776(14) 0.22513(10) 0.0164(4) Uani 1 1 d .
C17 C 0.8370(2) 1.07399(14) 0.22063(11) 0.0199(5) Uani 1 1 d .
H17 H 0.8401 1.1119 0.2541 0.024 Uiso 1 1 calc R
C18 C 0.8013(2) 1.09100(14) 0.16015(11) 0.0200(5) Uani 1 1 d .
H18 H 0.7745 1.1430 0.1432 0.024 Uiso 1 1 calc R
C19 C 0.8115(2) 1.01553(14) 0.12598(10) 0.0180(4) Uani 1 1 d .
C20 C 0.7824(2) 1.00784(14) 0.06177(10) 0.0174(4) Uani 1 1 d .
C21 C 0.9582(2) 0.69640(14) -0.05576(10) 0.0173(4) Uani 1 1 d .
C22 C 0.8465(2) 0.66662(15) -0.09257(11) 0.0229(5) Uani 1 1 d .
H22 H 0.7601 0.6694 -0.0780 0.027 Uiso 1 1 calc R
C23 C 0.8606(3) 0.63262(15) -0.15074(11) 0.0252(5) Uani 1 1 d .
H23 H 0.7835 0.6137 -0.1761 0.030 Uiso 1 1 calc R
C24 C 0.9857(3) 0.62645(15) -0.17151(11) 0.0269(5) Uani 1 1 d .
H24 H 0.9951 0.6023 -0.2108 0.032 Uiso 1 1 calc R
C25 C 1.0988(3) 0.65568(16) -0.13495(11) 0.0265(5) Uani 1 1 d .
H25 H 1.1852 0.6520 -0.1495 0.032 Uiso 1 1 calc R
C26 C 1.0848(2) 0.69016(15) -0.07745(11) 0.0221(5) Uani 1 1 d .
H26 H 1.1620 0.7097 -0.0525 0.027 Uiso 1 1 calc R
C27 C 1.1065(2) 0.59746(14) 0.25919(10) 0.0173(4) Uani 1 1 d .
C28 C 1.2415(2) 0.57605(16) 0.26023(11) 0.0256(5) Uani 1 1 d .
H28 H 1.3012 0.6098 0.2400 0.031 Uiso 1 1 calc R
C29 C 1.2890(3) 0.50503(17) 0.29099(12) 0.0312(6) Uani 1 1 d .
H29 H 1.3811 0.4903 0.2912 0.037 Uiso 1 1 calc R
C30 C 1.2038(3) 0.45567(15) 0.32118(11) 0.0268(6) Uani 1 1 d .
H30 H 1.2369 0.4068 0.3414 0.032 Uiso 1 1 calc R
C31 C 1.0704(3) 0.47753(15) 0.32191(11) 0.0261(5) Uani 1 1 d .
H31 H 1.0121 0.4447 0.3437 0.031 Uiso 1 1 calc R
C32 C 1.0215(2) 0.54788(15) 0.29060(11) 0.0220(5) Uani 1 1 d .
H32 H 0.9293 0.5623 0.2906 0.026 Uiso 1 1 calc R
C33 C 0.9157(2) 0.99490(13) 0.33990(10) 0.0177(4) Uani 1 1 d .
C34 C 0.7984(2) 1.02402(14) 0.36224(11) 0.0218(5) Uani 1 1 d .
H34 H 0.7137 1.0138 0.3394 0.026 Uiso 1 1 calc R
C35 C 0.8044(3) 1.06767(15) 0.41751(11) 0.0251(5) Uani 1 1 d .
H35 H 0.7239 1.0864 0.4327 0.030 Uiso 1 1 calc R
C36 C 0.9280(3) 1.08401(15) 0.45061(11) 0.0255(5) Uani 1 1 d .
H36 H 0.9320 1.1137 0.4886 0.031 Uiso 1 1 calc R
C37 C 1.0455(3) 1.05707(15) 0.42835(11) 0.0240(5) Uani 1 1 d .
H37 H 1.1302 1.0691 0.4506 0.029 Uiso 1 1 calc R
C38 C 1.0392(2) 1.01245(14) 0.37355(10) 0.0204(5) Uani 1 1 d .
H38 H 1.1201 0.9936 0.3587 0.025 Uiso 1 1 calc R
C39 C 0.7148(2) 1.07906(14) 0.02738(10) 0.0179(5) Uani 1 1 d .
C40 C 0.7798(2) 1.12340(14) -0.01609(11) 0.0205(5) Uani 1 1 d .
H40 H 0.8682 1.1083 -0.0243 0.025 Uiso 1 1 calc R
C41 C 0.7157(2) 1.18964(15) -0.04741(11) 0.0223(5) Uani 1 1 d .
H41 H 0.7603 1.2196 -0.0770 0.027 Uiso 1 1 calc R
C42 C 0.5871(2) 1.21182(14) -0.03547(11) 0.0229(5) Uani 1 1 d .
H42 H 0.5437 1.2570 -0.0569 0.027 Uiso 1 1 calc R
C43 C 0.5214(3) 1.16841(15) 0.00760(11) 0.0246(5) Uani 1 1 d .
H43 H 0.4333 1.1840 0.0159 0.030 Uiso 1 1 calc R
C44 C 0.5850(2) 1.10190(15) 0.03862(11) 0.0223(5) Uani 1 1 d .
H44 H 0.5395 1.0718 0.0677 0.027 Uiso 1 1 calc R
C45 C 0.7219(2) 0.79591(14) 0.14116(10) 0.0188(5) Uani 1 1 d .
H45A H 0.6608 0.8351 0.1174 0.023 Uiso 1 1 calc R
H45B H 0.7163 0.7431 0.1183 0.023 Uiso 1 1 calc R
C46 C 0.6717(2) 0.78247(15) 0.20384(11) 0.0212(5) Uani 1 1 d .
H46A H 0.6744 0.8351 0.2268 0.025 Uiso 1 1 calc R
H46B H 0.7319 0.7433 0.2281 0.025 Uiso 1 1 calc R
C47 C 0.5269(2) 0.74876(16) 0.19762(12) 0.0253(5) Uani 1 1 d .
H47A H 0.4660 0.7894 0.1765 0.038 Uiso 1 1 calc R
H47B H 0.4995 0.7376 0.2390 0.038 Uiso 1 1 calc R
H47C H 0.5231 0.6978 0.1734 0.038 Uiso 1 1 calc R
N1 N 0.87151(18) 0.86736(11) 0.05171(8) 0.0156(4) Uani 1 1 d .
N2 N 0.98802(18) 0.72882(11) 0.11930(8) 0.0157(4) Uani 1 1 d .
N3 N 0.97010(18) 0.81449(11) 0.23398(8) 0.0160(4) Uani 1 1 d .
N4 N 0.85773(18) 0.95374(11) 0.16622(8) 0.0156(4) Uani 1 1 d .
Rh1 Rh 0.914646(17) 0.839432(10) 0.142976(7) 0.01340(6) Uani 1 1 d .

loop_
_atom_site_aniso_label
_atom_site_aniso_U_11
_atom_site_aniso_U_22
_atom_site_aniso_U_33
_atom_site_aniso_U_23
_atom_site_aniso_U_13
_atom_site_aniso_U_12
C1 0.0163(11) 0.0211(11) 0.0145(10) 0.0015(9) 0.0003(8) 0.0001(9)
C2 0.0235(12) 0.0219(12) 0.0153(11) 0.0027(9) -0.0009(9) 0.0018(9)
C3 0.0233(12) 0.0233(12) 0.0134(10) 0.0002(9) 0.0002(9) 0.0002(9)
C4 0.0168(11) 0.0183(11) 0.0155(10) 0.0001(8) 0.0014(8) -0.0011(9)
C5 0.0128(10) 0.0216(11) 0.0147(10) -0.0025(9) 0.0011(8) -0.0016(8)
C6 0.0137(11) 0.0181(11) 0.0167(10) -0.0029(9) 0.0009(8) 0.0008(8)
C7 0.0202(12) 0.0204(12) 0.0176(11) -0.0033(9) 0.0026(9) 0.0033(9)
C8 0.0196(12) 0.0200(11) 0.0197(11) -0.0012(9) 0.0005(9) 0.0047(9)
C9 0.0159(11) 0.0176(11) 0.0170(10) -0.0012(9) 0.0006(8) 0.0018(9)
C10 0.0142(10) 0.0178(11) 0.0166(10) 0.0003(8) -0.0003(8) 0.0012(8)
C11 0.0135(10) 0.0189(11) 0.0169(11) 0.0013(9) -0.0012(8) 0.0014(8)
C12 0.0214(12) 0.0201(11) 0.0165(11) 0.0000(9) -0.0007(9) 0.0013(9)
C13 0.0196(11) 0.0222(12) 0.0151(10) -0.0022(9) -0.0008(9) 0.0005(9)
C14 0.0149(11) 0.0196(11) 0.0154(10) -0.0024(9) -0.0005(8) 0.0005(9)
C15 0.0134(10) 0.0183(11) 0.0164(10) -0.0016(8) -0.0004(8) -0.0004(8)
C16 0.0138(10) 0.0174(11) 0.0178(10) -0.0027(9) -0.0003(8) 0.0006(8)
C17 0.0221(12) 0.0177(11) 0.0190(11) -0.0041(9) -0.0018(9) 0.0022(9)
C18 0.0215(12) 0.0167(11) 0.0213(11) -0.0022(9) 0.0002(9) 0.0012(9)
C19 0.0144(11) 0.0175(11) 0.0222(11) 0.0007(9) 0.0014(9) 0.0010(9)
C20 0.0139(11) 0.0184(11) 0.0198(11) 0.0014(9) 0.0015(8) 0.0001(8)
C21 0.0223(12) 0.0159(11) 0.0138(10) 0.0000(8) 0.0019(9) 0.0016(9)
C22 0.0228(12) 0.0250(12) 0.0208(11) -0.0006(10) 0.0019(9) -0.0004(10)
C23 0.0322(14) 0.0227(12) 0.0196(12) -0.0033(10) -0.0027(10) -0.0052(10)
C24 0.0428(16) 0.0229(12) 0.0154(11) -0.0054(9) 0.0050(10) 0.0005(11)
C25 0.0275(13) 0.0300(13) 0.0230(12) -0.0021(10) 0.0077(10) 0.0040(11)
C26 0.0222(12) 0.0249(12) 0.0188(11) -0.0027(9) -0.0003(9) -0.0005(10)
C27 0.0217(12) 0.0173(11) 0.0125(10) -0.0029(8) -0.0006(8) 0.0039(9)
C28 0.0220(12) 0.0334(14) 0.0219(12) 0.0077(10) 0.0043(10) 0.0045(10)
C29 0.0267(14) 0.0395(15) 0.0273(13) 0.0047(11) 0.0021(11) 0.0165(12)
C30 0.0432(16) 0.0217(12) 0.0148(11) -0.0008(9) -0.0014(10) 0.0109(11)
C31 0.0371(15) 0.0227(12) 0.0181(11) -0.0009(10) 0.0007(10) -0.0046(11)
C32 0.0208(12) 0.0242(12) 0.0206(11) -0.0021(9) 0.0003(9) -0.0003(9)
C33 0.0212(11) 0.0144(11) 0.0173(10) 0.0009(8) 0.0005(9) 0.0006(9)
C34 0.0200(12) 0.0201(12) 0.0250(12) -0.0029(10) 0.0010(9) -0.0009(9)
C35 0.0281(13) 0.0223(12) 0.0266(12) -0.0039(10) 0.0108(10) 0.0022(10)
C36 0.0418(15) 0.0182(12) 0.0168(11) -0.0025(9) 0.0041(10) 0.0001(10)
C37 0.0272(13) 0.0214(12) 0.0220(12) -0.0007(10) -0.0051(10) -0.0030(10)
C38 0.0204(12) 0.0211(11) 0.0196(11) 0.0004(9) 0.0011(9) 0.0020(9)
C39 0.0203(11) 0.0159(11) 0.0164(10) -0.0008(8) -0.0025(9) 0.0006(9)
C40 0.0198(12) 0.0206(12) 0.0206(11) -0.0036(9) -0.0001(9) -0.0039(9)
C41 0.0272(13) 0.0205(11) 0.0186(11) 0.0012(9) -0.0010(10) -0.0071(10)
C42 0.0283(13) 0.0165(11) 0.0220(12) 0.0001(9) -0.0069(10) 0.0029(9)
C43 0.0243(13) 0.0262(13) 0.0229(12) 0.0008(10) 0.0003(10) 0.0068(10)
C44 0.0229(12) 0.0249(12) 0.0195(11) 0.0039(9) 0.0039(9) 0.0007(10)
C45 0.0132(11) 0.0235(12) 0.0193(11) -0.0040(9) -0.0003(9) -0.0029(9)
C46 0.0197(12) 0.0223(12) 0.0212(11) 0.0014(9) 0.0003(9) -0.0035(9)
C47 0.0257(13) 0.0254(13) 0.0252(12) 0.0024(10) 0.0040(10) -0.0018(10)
N1 0.0158(9) 0.0174(9) 0.0134(9) 0.0002(7) 0.0010(7) 0.0014(7)
N2 0.0146(9) 0.0176(9) 0.0149(9) -0.0005(7) 0.0012(7) 0.0019(7)
N3 0.0168(9) 0.0161(9) 0.0145(9) -0.0012(7) -0.0008(7) 0.0022(7)
N4 0.0162(9) 0.0159(9) 0.0142(9) -0.0011(7) -0.0014(7) 0.0014(7)
Rh1 0.01365(9) 0.01456(9) 0.01172(9) -0.00094(6) -0.00001(6) 0.00129(7)

loop_
_atom_type_symbol
_atom_type_description
_atom_type_scat_dispersion_real
_atom_type_scat_dispersion_imag
_atom_type_scat_source
C C 0.0033 0.0016 'International Tables Vol C Tables 4.2.6.8 and 6.1.1.4'
H H 0.0000 0.0000 'International Tables Vol C Tables 4.2.6.8 and 6.1.1.4'
N N 0.0061 0.0033 'International Tables Vol C Tables 4.2.6.8 and 6.1.1.4'
Rh Rh -1.1178 0.9187 'International Tables Vol C Tables 4.2.6.8 and 6.1.1.4'

loop_
_geom_angle_atom_site_label_1
_geom_angle_atom_site_label_2
_geom_angle_atom_site_label_3
_geom_angle
N1 C1 C20 125.9(2)
N1 C1 C2 109.26(19)
C20 C1 C2 124.8(2)
C3 C2 C1 107.4(2)
C3 C2 H2 126.3
C1 C2 H2 126.3
C2 C3 C4 107.2(2)
C2 C3 H3 126.4
C4 C3 H3 126.4
N1 C4 C5 125.4(2)
N1 C4 C3 109.63(19)
C5 C4 C3 124.9(2)
C6 C5 C4 125.0(2)
C6 C5 C21 118.5(2)
C4 C5 C21 116.47(19)
N2 C6 C5 125.9(2)
N2 C6 C7 109.57(19)
C5 C6 C7 124.5(2)
C8 C7 C6 107.2(2)
C8 C7 H7 126.4
C6 C7 H7 126.4
C7 C8 C9 107.5(2)
C7 C8 H8 126.3
C9 C8 H8 126.3
N2 C9 C10 126.1(2)
N2 C9 C8 109.22(19)
C10 C9 C8 124.7(2)
C9 C10 C11 124.5(2)
C9 C10 C27 117.61(19)
C11 C10 C27 117.86(19)
N3 C11 C10 125.7(2)
N3 C11 C12 109.61(19)
C10 C11 C12 124.7(2)
C13 C12 C11 107.3(2)
C13 C12 H12 126.4
C11 C12 H12 126.4
C12 C13 C14 107.3(2)
C12 C13 H13 126.3
C14 C13 H13 126.3
N3 C14 C15 125.5(2)
N3 C14 C13 109.56(19)
C15 C14 C13 124.9(2)
C16 C15 C14 124.3(2)
C16 C15 C33 117.76(19)
C14 C15 C33 117.88(19)
N4 C16 C15 126.2(2)
N4 C16 C17 109.27(19)
C15 C16 C17 124.6(2)
C18 C17 C16 107.5(2)
C18 C17 H17 126.2
C16 C17 H17 126.2
C17 C18 C19 107.2(2)
C17 C18 H18 126.4
C19 C18 H18 126.4
N4 C19 C20 125.8(2)
N4 C19 C18 109.54(19)
C20 C19 C18 124.6(2)
C1 C20 C19 124.4(2)
C1 C20 C39 118.09(19)
C19 C20 C39 117.5(2)
C22 C21 C26 118.9(2)
C22 C21 C5 121.0(2)
C26 C21 C5 120.1(2)
C21 C22 C23 120.4(2)
C21 C22 H22 119.8
C23 C22 H22 119.8
C24 C23 C22 120.2(2)
C24 C23 H23 119.9
C22 C23 H23 119.9
C23 C24 C25 120.0(2)
C23 C24 H24 120.0
C25 C24 H24 120.0
C26 C25 C24 119.8(2)
C26 C25 H25 120.1
C24 C25 H25 120.1
C25 C26 C21 120.6(2)
C25 C26 H26 119.7
C21 C26 H26 119.7
C28 C27 C32 118.9(2)
C28 C27 C10 120.7(2)
C32 C27 C10 120.4(2)
C27 C28 C29 119.9(2)
C27 C28 H28 120.0
C29 C28 H28 120.0
C30 C29 C28 120.8(2)
C30 C29 H29 119.6
C28 C29 H29 119.6
C31 C30 C29 119.8(2)
C31 C30 H30 120.1
C29 C30 H30 120.1
C30 C31 C32 119.8(2)
C30 C31 H31 120.1
C32 C31 H31 120.1
C31 C32 C27 120.7(2)
C31 C32 H32 119.6
C27 C32 H32 119.6
C34 C33 C38 118.6(2)
C34 C33 C15 121.2(2)
C38 C33 C15 120.2(2)
C35 C34 C33 120.6(2)
C35 C34 H34 119.7
C33 C34 H34 119.7
C34 C35 C36 120.1(2)
C34 C35 H35 120.0
C36 C35 H35 120.0
C37 C36 C35 120.0(2)
C37 C36 H36 120.0
C35 C36 H36 120.0
C36 C37 C38 119.9(2)
C36 C37 H37 120.1
C38 C37 H37 120.1
C37 C38 C33 120.9(2)
C37 C38 H38 119.6
C33 C38 H38 119.6
C44 C39 C40 119.0(2)
C44 C39 C20 119.9(2)
C40 C39 C20 121.1(2)
C41 C40 C39 120.3(2)
C41 C40 H40 119.8
C39 C40 H40 119.8
C42 C41 C40 120.0(2)
C42 C41 H41 120.0
C40 C41 H41 120.0
C41 C42 C43 120.3(2)
C41 C42 H42 119.8
C43 C42 H42 119.8
C42 C43 C44 119.7(2)
C42 C43 H43 120.1
C44 C43 H43 120.1
C43 C44 C39 120.7(2)
C43 C44 H44 119.7
C39 C44 H44 119.7
C46 C45 Rh1 115.55(15)
C46 C45 H45A 108.4
Rh1 C45 H45A 108.4
C46 C45 H45B 108.4
Rh1 C45 H45B 108.4
H45A C45 H45B 107.5
C45 C46 C47 111.64(19)
C45 C46 H46A 109.3
C47 C46 H46A 109.3
C45 C46 H46B 109.3
C47 C46 H46B 109.3
H46A C46 H46B 108.0
C46 C47 H47A 109.5
C46 C47 H47B 109.5
H47A C47 H47B 109.5
C46 C47 H47C 109.5
H47A C47 H47C 109.5
H47B C47 H47C 109.5
C4 N1 C1 106.38(18)
C4 N1 Rh1 126.92(15)
C1 N1 Rh1 126.53(15)
C9 N2 C6 106.55(18)
C9 N2 Rh1 126.78(14)
C6 N2 Rh1 126.64(15)
C11 N3 C14 106.20(18)
C11 N3 Rh1 126.52(15)
C14 N3 Rh1 126.93(15)
C19 N4 C16 106.32(18)
C19 N4 Rh1 126.76(15)
C16 N4 Rh1 126.66(14)
N4 Rh1 N1 89.91(7)
N4 Rh1 N2 175.02(7)
N1 Rh1 N2 89.98(7)
N4 Rh1 N3 89.93(7)
N1 Rh1 N3 176.25(7)
N2 Rh1 N3 89.85(7)
N4 Rh1 C45 92.04(8)
N1 Rh1 C45 87.32(8)
N2 Rh1 C45 92.93(8)
N3 Rh1 C45 96.44(8)

loop_
_geom_bond_atom_site_label_1
_geom_bond_atom_site_label_2
_geom_bond_distance
C1 N1 1.381(3)
C1 C20 1.394(3)
C1 C2 1.445(3)
C2 C3 1.349(3)
C2 H2 0.9500
C3 C4 1.442(3)
C3 H3 0.9500
C4 N1 1.379(3)
C4 C5 1.399(3)
C5 C6 1.394(3)
C5 C21 1.502(3)
C6 N2 1.381(3)
C6 C7 1.443(3)
C7 C8 1.351(3)
C7 H7 0.9500
C8 C9 1.448(3)
C8 H8 0.9500
C9 N2 1.379(3)
C9 C10 1.392(3)
C10 C11 1.404(3)
C10 C27 1.503(3)
C11 N3 1.382(3)
C11 C12 1.440(3)
C12 C13 1.354(3)
C12 H12 0.9500
C13 C14 1.440(3)
C13 H13 0.9500
C14 N3 1.383(3)
C14 C15 1.402(3)
C15 C16 1.398(3)
C15 C33 1.499(3)
C16 N4 1.383(3)
C16 C17 1.442(3)
C17 C18 1.349(3)
C17 H17 0.9500
C18 C19 1.443(3)
C18 H18 0.9500
C19 N4 1.379(3)
C19 C20 1.395(3)
C20 C39 1.500(3)
C21 C22 1.390(3)
C21 C26 1.396(3)
C22 C23 1.395(3)
C22 H22 0.9500
C23 C24 1.373(4)
C23 H23 0.9500
C24 C25 1.394(4)
C24 H24 0.9500
C25 C26 1.384(3)
C25 H25 0.9500
C26 H26 0.9500
C27 C28 1.390(3)
C27 C32 1.397(3)
C28 C29 1.393(3)
C28 H28 0.9500
C29 C30 1.382(4)
C29 H29 0.9500
C30 C31 1.381(4)
C30 H30 0.9500
C31 C32 1.393(3)
C31 H31 0.9500
C32 H32 0.9500
C33 C34 1.395(3)
C33 C38 1.396(3)
C34 C35 1.387(3)
C34 H34 0.9500
C35 C36 1.388(4)
C35 H35 0.9500
C36 C37 1.384(4)
C36 H36 0.9500
C37 C38 1.386(3)
C37 H37 0.9500
C38 H38 0.9500
C39 C44 1.394(3)
C39 C40 1.397(3)
C40 C41 1.394(3)
C40 H40 0.9500
C41 C42 1.383(3)
C41 H41 0.9500
C42 C43 1.387(4)
C42 H42 0.9500
C43 C44 1.393(3)
C43 H43 0.9500
C44 H44 0.9500
C45 C46 1.509(3)
C45 Rh1 2.048(2)
C45 H45A 0.9900
C45 H45B 0.9900
C46 C47 1.540(3)
C46 H46A 0.9900
C46 H46B 0.9900
C47 H47A 0.9800
C47 H47B 0.9800
C47 H47C 0.9800
N1 Rh1 2.0285(18)
N2 Rh1 2.0294(18)
N3 Rh1 2.0305(18)
N4 Rh1 2.0242(18)

loop_
_geom_torsion_atom_site_label_1
_geom_torsion_atom_site_label_2
_geom_torsion_atom_site_label_3
_geom_torsion_atom_site_label_4
_geom_torsion
N1 C1 C2 C3 -0.9(3)
C20 C1 C2 C3 176.9(2)
C1 C2 C3 C4 1.7(3)
C2 C3 C4 N1 -1.9(3)
C2 C3 C4 C5 -179.9(2)
N1 C4 C5 C6 1.9(4)
C3 C4 C5 C6 179.6(2)
N1 C4 C5 C21 -175.7(2)
C3 C4 C5 C21 2.0(3)
C4 C5 C6 N2 1.1(4)
C21 C5 C6 N2 178.6(2)
C4 C5 C6 C7 178.9(2)
C21 C5 C6 C7 -3.6(3)
N2 C6 C7 C8 0.9(3)
C5 C6 C7 C8 -177.2(2)
C6 C7 C8 C9 -0.7(3)
C7 C8 C9 N2 0.3(3)
C7 C8 C9 C10 178.8(2)
N2 C9 C10 C11 -2.6(4)
C8 C9 C10 C11 179.2(2)
N2 C9 C10 C27 177.6(2)
C8 C9 C10 C27 -0.6(3)
C9 C10 C11 N3 -1.9(4)
C27 C10 C11 N3 177.9(2)
C9 C10 C11 C12 179.6(2)
C27 C10 C11 C12 -0.6(3)
N3 C11 C12 C13 -0.3(3)
C10 C11 C12 C13 178.4(2)
C11 C12 C13 C14 -0.5(3)
C12 C13 C14 N3 1.1(3)
C12 C13 C14 C15 -178.7(2)
N3 C14 C15 C16 3.8(4)
C13 C14 C15 C16 -176.4(2)
N3 C14 C15 C33 -172.7(2)
C13 C14 C15 C33 7.1(3)
C14 C15 C16 N4 4.0(4)
C33 C15 C16 N4 -179.5(2)
C14 C15 C16 C17 -173.8(2)
C33 C15 C16 C17 2.7(3)
N4 C16 C17 C18 2.2(3)
C15 C16 C17 C18 -179.7(2)
C16 C17 C18 C19 -0.1(3)
C17 C18 C19 N4 -1.9(3)
C17 C18 C19 C20 179.8(2)
N1 C1 C20 C19 1.4(4)
C2 C1 C20 C19 -176.0(2)
N1 C1 C20 C39 -178.7(2)
C2 C1 C20 C39 3.8(3)
N4 C19 C20 C1 -8.5(4)
C18 C19 C20 C1 169.4(2)
N4 C19 C20 C39 171.6(2)
C18 C19 C20 C39 -10.5(3)
C6 C5 C21 C22 110.6(3)
C4 C5 C21 C22 -71.7(3)
C6 C5 C21 C26 -72.3(3)
C4 C5 C21 C26 105.4(3)
C26 C21 C22 C23 -1.3(3)
C5 C21 C22 C23 175.8(2)
C21 C22 C23 C24 1.6(4)
C22 C23 C24 C25 -1.3(4)
C23 C24 C25 C26 0.7(4)
C24 C25 C26 C21 -0.4(4)
C22 C21 C26 C25 0.7(4)
C5 C21 C26 C25 -176.5(2)
C9 C10 C27 C28 71.2(3)
C11 C10 C27 C28 -108.6(3)
C9 C10 C27 C32 -107.8(2)
C11 C10 C27 C32 72.4(3)
C32 C27 C28 C29 1.6(4)
C10 C27 C28 C29 -177.4(2)
C27 C28 C29 C30 -0.6(4)
C28 C29 C30 C31 -1.1(4)
C29 C30 C31 C32 2.0(4)
C30 C31 C32 C27 -1.0(4)
C28 C27 C32 C31 -0.7(3)
C10 C27 C32 C31 178.2(2)
C16 C15 C33 C34 67.5(3)
C14 C15 C33 C34 -115.8(2)
C16 C15 C33 C38 -111.6(2)
C14 C15 C33 C38 65.1(3)
C38 C33 C34 C35 -1.6(3)
C15 C33 C34 C35 179.3(2)
C33 C34 C35 C36 1.1(4)
C34 C35 C36 C37 0.3(4)
C35 C36 C37 C38 -1.2(4)
C36 C37 C38 C33 0.7(4)
C34 C33 C38 C37 0.7(3)
C15 C33 C38 C37 179.8(2)
C1 C20 C39 C44 115.1(2)
C19 C20 C39 C44 -65.0(3)
C1 C20 C39 C40 -64.9(3)
C19 C20 C39 C40 115.0(2)
C44 C39 C40 C41 0.3(3)
C20 C39 C40 C41 -179.7(2)
C39 C40 C41 C42 0.1(3)
C40 C41 C42 C43 0.0(4)
C41 C42 C43 C44 -0.4(4)
C42 C43 C44 C39 0.8(4)
C40 C39 C44 C43 -0.7(3)
C20 C39 C44 C43 179.3(2)
Rh1 C45 C46 C47 -179.28(16)
C5 C4 N1 C1 179.3(2)
C3 C4 N1 C1 1.3(2)
C5 C4 N1 Rh1 -5.2(3)
C3 C4 N1 Rh1 176.85(15)
C20 C1 N1 C4 -178.0(2)
C2 C1 N1 C4 -0.3(2)
C20 C1 N1 Rh1 6.4(3)
C2 C1 N1 Rh1 -175.82(15)
C10 C9 N2 C6 -178.2(2)
C8 C9 N2 C6 0.3(2)
C10 C9 N2 Rh1 -0.3(3)
C8 C9 N2 Rh1 178.14(15)
C5 C6 N2 C9 177.4(2)
C7 C6 N2 C9 -0.7(2)
C5 C6 N2 Rh1 -0.5(3)
C7 C6 N2 Rh1 -178.58(15)
C10 C11 N3 C14 -177.7(2)
C12 C11 N3 C14 1.0(2)
C10 C11 N3 Rh1 8.7(3)
C12 C11 N3 Rh1 -172.61(15)
C15 C14 N3 C11 178.6(2)
C13 C14 N3 C11 -1.3(2)
C15 C14 N3 Rh1 -7.8(3)
C13 C14 N3 Rh1 172.29(15)
C20 C19 N4 C16 -178.6(2)
C18 C19 N4 C16 3.2(2)
C20 C19 N4 Rh1 6.9(3)
C18 C19 N4 Rh1 -171.26(15)
C15 C16 N4 C19 178.6(2)
C17 C16 N4 C19 -3.3(2)
C15 C16 N4 Rh1 -6.9(3)
C17 C16 N4 Rh1 171.19(15)
C19 N4 Rh1 N1 -0.20(18)
C16 N4 Rh1 N1 -173.58(18)
C19 N4 Rh1 N3 176.05(18)
C16 N4 Rh1 N3 2.67(18)
C19 N4 Rh1 C45 -87.51(19)
C16 N4 Rh1 C45 99.11(19)
C4 N1 Rh1 N4 179.37(18)
C1 N1 Rh1 N4 -5.98(18)
C4 N1 Rh1 N2 4.35(18)
C1 N1 Rh1 N2 179.00(18)
C4 N1 Rh1 C45 -88.59(19)
C1 N1 Rh1 C45 86.07(19)
C9 N2 Rh1 N1 -179.15(18)
C6 N2 Rh1 N1 -1.68(18)
C9 N2 Rh1 N3 4.60(18)
C6 N2 Rh1 N3 -177.93(18)
C9 N2 Rh1 C45 -91.84(19)
C6 N2 Rh1 C45 85.63(19)
C11 N3 Rh1 N4 176.51(18)
C14 N3 Rh1 N4 4.18(19)
C11 N3 Rh1 N2 -8.47(18)
C14 N3 Rh1 N2 179.21(19)
C11 N3 Rh1 C45 84.46(19)
C14 N3 Rh1 C45 -87.86(19)
C46 C45 Rh1 N4 -75.03(18)
C46 C45 Rh1 N1 -164.85(18)
C46 C45 Rh1 N2 105.31(17)
C46 C45 Rh1 N3 15.13(18)
